data_1546255
loop_
_publ_author_name
'Shaw, Paul Anthony'
'Clarkson, Guy James'
'Rourke, Jonathan P.'

_publ_section_title
;
 Reversible C-C bond formation at a triply cyclometallated platinum(IV)
 centre
;
_journal_name_full 'Chem. Sci.'
_journal_paper_doi 10.1039/C7SC01361B
_journal_year 2017
_chemical_formula_moiety 'C39 H32 F2 N P Pt, 1.2(C H Cl3), 0.2(C Cl3)'
_chemical_formula_sum 'C40.4 H33.2 Cl4.2 F2 N P Pt'
_chemical_formula_weight 945.63
_space_group_crystal_system monoclinic
_space_group_IT_number 15
_space_group_name_Hall '-I 2ya'
_space_group_name_H-M_alt 'I 1 2/a 1'
_symmetry_space_group_name_Hall '-I 2ya'
_symmetry_space_group_name_H-M 'I 1 2/a 1'
_atom_sites_solution_hydrogens geom
_atom_sites_solution_primary direct
_audit_creation_date 2016-06-02
_audit_creation_method
;
Olex2 1.2
(compiled 2016.02.19 svn.r3266 for OlexSys, GUI svn.r5155)
;
_audit_update_record
;
2017-03-27 deposited with the CCDC.
2017-06-05 downloaded from the CCDC.
;
_cell_angle_alpha 90
_cell_angle_beta 98.6391(12)
_cell_angle_gamma 90
_cell_formula_units_Z 8
_cell_length_a 14.61871(18)
_cell_length_b 17.9381(3)
_cell_length_c 28.6293(4)
_cell_measurement_reflns_used 23293
_cell_measurement_temperature 150(2)
_cell_measurement_theta_max 31.9380
_cell_measurement_theta_min 2.6870
_cell_volume 7422.34(19)
_computing_cell_refinement 'CrysAlisPro 1.171.38.43d (Rigaku OD, 2015)'
_computing_data_collection 'CrysAlisPro 1.171.38.43d (Rigaku OD, 2015)'
_computing_data_reduction 'CrysAlisPro 1.171.38.43d (Rigaku OD, 2015)'
_computing_molecular_graphics 'Olex2 (Dolomanov et al., 2009)'
_computing_publication_material 'Olex2 (Dolomanov et al., 2009)'
_computing_structure_refinement 'ShelXL (Sheldrick, 2015)'
_computing_structure_solution 'ShelXT (Sheldrick, 2015)'
_diffrn_ambient_temperature 150(2)
_diffrn_detector 'CCD plate'
_diffrn_detector_area_resol_mean 10.2833
_diffrn_detector_type Ruby
_diffrn_measured_fraction_theta_full 0.999
_diffrn_measured_fraction_theta_max 0.961
_diffrn_measurement_details
;
List of Runs (angles in degrees, time in seconds):

  # Type    Start    End  Width  t~exp~   \w     \q     \k     \f   Frames
#--------------------------------------------------------------------------
  1  \w    -59.00  50.00   1.00   15.00    --   17.29 -77.00  30.00  109
  2  \w    -56.00  45.00   1.00   15.00    --   17.29 -57.00 -90.00  101
  3  \w    -25.00  58.00   1.00   15.00    --   17.29 -99.00 150.00   83
  4  \w    -25.00  23.00   1.00   15.00    --  -18.22 -99.00-180.00   48
  5  \w   -107.00 -57.00   1.00   15.00    --  -18.22-178.00  90.00   50
  6  \w    -25.00  23.00   1.00   15.00    --  -18.22 -99.00 -90.00   48
  7  \w     -7.00  92.00   1.00   15.00    --   17.29  38.00 -30.00   99
  8  \w    -11.00  90.00   1.00   15.00    --   17.29  57.00  60.00  101
  9  \w     -7.00  92.00   1.00   15.00    --   17.29  38.00-180.00   99
 10  \w     35.00 106.00   1.00   15.00    --   17.29 178.00 -60.00   71
 11  \w    -25.00  23.00   1.00   15.00    --  -18.22 -99.00 120.00   48
 12  \w    -51.00  21.00   1.00   15.00    --  -18.22  77.00  30.00   72
 13  \w    -94.00 -39.00   1.00   15.00    --  -18.22 156.00-161.00   55
;
_diffrn_measurement_device 'four-circle diffractometer'
_diffrn_measurement_device_type 'Xcalibur, Ruby, Gemini'
_diffrn_measurement_method '\w scans'
_diffrn_orient_matrix_type 'CrysAlisPro convention (1999,Acta A55,543-557)'
_diffrn_orient_matrix_UB_11 0.0132614000
_diffrn_orient_matrix_UB_12 -0.0001835000
_diffrn_orient_matrix_UB_13 0.0248707000
_diffrn_orient_matrix_UB_21 -0.0047510000
_diffrn_orient_matrix_UB_22 -0.0393458000
_diffrn_orient_matrix_UB_23 0.0001959000
_diffrn_orient_matrix_UB_31 0.0470104000
_diffrn_orient_matrix_UB_32 -0.0039202000
_diffrn_orient_matrix_UB_33 -0.0030687000
_diffrn_radiation_monochromator graphite
_diffrn_radiation_probe x-ray
_diffrn_radiation_type MoK\a
_diffrn_radiation_wavelength 0.71073
_diffrn_reflns_av_R_equivalents 0.0573
_diffrn_reflns_av_unetI/netI 0.0396
_diffrn_reflns_Laue_measured_fraction_full 0.999
_diffrn_reflns_Laue_measured_fraction_max 0.961
_diffrn_reflns_limit_h_max 21
_diffrn_reflns_limit_h_min -22
_diffrn_reflns_limit_k_max 26
_diffrn_reflns_limit_k_min -26
_diffrn_reflns_limit_l_max 40
_diffrn_reflns_limit_l_min -42
_diffrn_reflns_number 113385
_diffrn_reflns_point_group_measured_fraction_full 0.999
_diffrn_reflns_point_group_measured_fraction_max 0.961
_diffrn_reflns_theta_full 25.242
_diffrn_reflns_theta_max 32.378
_diffrn_reflns_theta_min 2.439
_diffrn_source 'fine-focus sealed X-ray tube'
_diffrn_source_type 'Enhance (Mo) X-ray Source'
_exptl_absorpt_coefficient_mu 4.167
_exptl_absorpt_correction_T_max 0.972
_exptl_absorpt_correction_T_min 0.775
_exptl_absorpt_correction_type analytical
_exptl_absorpt_process_details
;
CrysAlisPro 1.171.38.43d (Rigaku Oxford Diffraction, 2015)
Analytical numeric absorption correction using a multifaceted crystal
            model based on expressions derived by R.C. Clark & J.S. Reid.
(Clark, R. C. & Reid, J. S. (1995). Acta Cryst. A51, 887-897)
Empirical absorption correction using spherical harmonics,
 implemented in SCALE3 ABSPACK scaling algorithm.
;
_exptl_crystal_colour yellow
_exptl_crystal_colour_primary yellow
_exptl_crystal_density_diffrn 1.692
_exptl_crystal_description block
_exptl_crystal_F_000 3720
_exptl_crystal_size_max 0.567
_exptl_crystal_size_mid 0.107
_exptl_crystal_size_min 0.05
_refine_diff_density_max 1.700
_refine_diff_density_min -1.275
_refine_diff_density_rms 0.135
_refine_ls_extinction_method none
_refine_ls_goodness_of_fit_ref 1.041
_refine_ls_hydrogen_treatment constr
_refine_ls_matrix_type full
_refine_ls_number_parameters 503
_refine_ls_number_reflns 12768
_refine_ls_number_restraints 22
_refine_ls_restrained_S_all 1.045
_refine_ls_R_factor_all 0.0646
_refine_ls_R_factor_gt 0.0393
_refine_ls_shift/su_max 0.003
_refine_ls_shift/su_mean 0.000
_refine_ls_structure_factor_coef Fsqd
_refine_ls_weighting_details 'w=1/[\s^2^(Fo^2^)+(0.0433P)^2^+25.3287P] where P=(Fo^2^+2Fc^2^)/3'
_refine_ls_weighting_scheme calc
_refine_ls_wR_factor_gt 0.0870
_refine_ls_wR_factor_ref 0.0958
_reflns_Friedel_coverage 0.000
_reflns_number_gt 9624
_reflns_number_total 12768
_reflns_threshold_expression 'I > 2\s(I)'
_cod_data_source_file c7sc01361b2.cif
_cod_data_source_block ps32
_cod_original_cell_volume 7422.36(19)
_cod_original_formula_sum 'C40.40 H33.20 Cl4.20 F2 N P Pt'
_cod_database_code 1546255
_chemical_oxdiff_formula 'C20 H20 N F2 P Pt'
_shelx_space_group_comment
;
The symmetry employed for this shelxl refinement is uniquely defined
by the following loop, which should always be used as a source of
symmetry information in preference to the above space-group names.
They are only intended as comments.
;
_reflns_odcompleteness_completeness 99.94
_reflns_odcompleteness_iscentric 1
_reflns_odcompleteness_theta 30.01
_olex2_refinement_description
;
The asymmetric unit contains the complex and a lot of surrounding diffuse electron density. 
This was modeled as very disordered chloroform solvent. In one position, a molecule of 
chloroform was modeled over three very closely related positions. The occupancy was 
originally linked to free variables but the occupancy of the components was fixed at 
80:10:10 based on thermal parameters. Only the major component was refined 
anisotropically. 
The other electron density was also modeled a chloroform disordered over two closely 
related positions behind a PART -1 and PART -2 instruction as it straddled the 
2 fold axis. Both these components were refined isotropically at 40% occupancy.
Many DFIX, SIMU and DELU restraints were used to give these disordered components 
reasonable bond lengths angles and thermal parameters.
The methyl substituent on the pyridine ligand was also disordered over two positions.
The occupancy of the two positions was linked to a free variable which refined to 77:23. 
The minor component was refined isotropically.
1. Fixed Uiso
 At 1.2 times of:
  All C(H) groups, All C(H,H) groups
 At 1.5 times of:
  All C(H,H,H) groups
2. Restrained distances
 C1C-Cl1B = C1C-Cl2B = C1C-Cl3B
 1.7 with sigma of 0.004
 Cl1B-Cl2B = Cl2B-Cl3B = Cl3B-Cl1B
 2.9 with sigma of 0.02
 C1E-Cl1D = C1E-Cl2D = C1E-Cl3D
 1.7 with sigma of 0.004
 Cl1D-Cl2D = Cl2D-Cl3D = Cl3D-Cl1D
 2.9 with sigma of 0.02
 C1F-Cl1E = C1F-Cl2E = C1F-Cl3E
 1.7 with sigma of 0.004
 Cl1E-Cl2E = Cl2E-Cl3E = Cl3E-Cl1E
 2.9 with sigma of 0.02
 H10-H13B
 2.1 with sigma of 0.02
 H10-H13C
 2.1 with sigma of 0.02
3. Rigid bond restraints
 C1F, Cl1E, Cl2E, Cl3E
 with sigma for 1-2 distances of 0.002 and sigma for 1-3 distances of 0.002
4. Uiso/Uaniso restraints and constraints
C1E \\sim Cl1D \\sim Cl2D \\sim Cl3D: within 1.7A with sigma of 0.002 and sigma
for terminal atoms of 0.004
C1F \\sim Cl1E \\sim Cl2E \\sim Cl3E: within 1.7A with sigma of 0.003 and sigma
for terminal atoms of 0.006
5. Others
 Sof(H5)=Sof(C13A)=Sof(H13A)=Sof(H13B)=Sof(H13C)=1-FVAR(1)
 Sof(C5A)=Sof(H5AA)=Sof(H5AB)=Sof(H5AC)=Sof(H13)=FVAR(1)
 Fixed Sof: C1E(0.2) H1E(0.2) Cl1A(0.8) C1F(0.2) C1D(0.1) H1D(0.1) Cl1B(0.1)
 Cl1D(0.2) C1B(0.8) H1B(0.8) Cl1E(0.2) C1C(0.1) H1C(0.1) Cl1C(0.1) Cl2A(0.8)
 Cl2E(0.2) Cl2B(0.1) Cl2C(0.1) Cl2D(0.2) Cl3D(0.2) Cl3B(0.1) Cl3E(0.2)
 Cl3C(0.1) Cl3A(0.8)
6.a Ternary CH refined with riding coordinates:
 C1E(H1E), C1D(H1D), C1B(H1B), C1C(H1C)
6.b Secondary CH2 refined with riding coordinates:
 C18(H18A,H18B), C25(H25A,H25B), C32(H32A,H32B)
6.c Me refined with riding coordinates:
 C13A(H13A,H13B,H13C)
6.d Aromatic/amide H refined with riding coordinates:
 C2(H2), C4(H4), C5(H5), C8(H8), C9(H9), C10(H10), C13(H13), C14(H14),
 C16(H16), C20(H20), C21(H21), C22(H22), C23(H23), C24(H24), C27(H27), C28(H28),
  C29(H29), C30(H30), C31(H31), C34(H34), C35(H35), C36(H36), C37(H37), C38(H38)
6.e Idealised Me refined as rotating group:
 C5A(H5AA,H5AB,H5AC)
;
_shelx_shelxl_version_number 2014/7
_olex2_submission_special_instructions 'No special instructions were received'
_oxdiff_exptl_absorpt_empirical_details
;
Empirical correction (ABSPACK) includes:
- Absorption correction using spherical harmonics
- Frame scaling
;
_oxdiff_exptl_absorpt_empirical_full_max 1.170
_oxdiff_exptl_absorpt_empirical_full_min 0.908

loop_
_space_group_symop_operation_xyz
'x, y, z'
'-x+1/2, y, -z'
'x+1/2, y+1/2, z+1/2'
'-x+1, y+1/2, -z+1/2'
'-x, -y, -z'
'x-1/2, -y, z'
'-x+1/2, -y+1/2, -z+1/2'
'x, -y+1/2, z+1/2'

loop_
_atom_site_label
_atom_site_type_symbol
_atom_site_fract_x
_atom_site_fract_y
_atom_site_fract_z
_atom_site_U_iso_or_equiv
_atom_site_adp_type
_atom_site_occupancy
_atom_site_site_symmetry_order
_atom_site_calc_flag
_atom_site_refinement_flags_posn
_atom_site_refinement_flags_adp
_atom_site_refinement_flags_occupancy
_atom_site_disorder_assembly
_atom_site_disorder_group
Pt1 Pt 0.60476(2) 0.55822(2) 0.60523(2) 0.02390(4) Uani 1 1 d . . . . .
P1 P 0.62567(6) 0.55253(5) 0.68431(3) 0.02283(17) Uani 1 1 d . . . . .
C1 C 0.6035(2) 0.4455(2) 0.59101(13) 0.0280(7) Uani 1 1 d . . . . .
C2 C 0.5878(2) 0.3846(2) 0.61957(13) 0.0299(8) Uani 1 1 d . . . . .
H2 H 0.5770 0.3927 0.6511 0.036 Uiso 1 1 calc R . . . .
C3 C 0.5879(2) 0.3136(2) 0.60218(14) 0.0328(8) Uani 1 1 d . . . . .
F3 F 0.57549(17) 0.25533(14) 0.63161(9) 0.0418(6) Uani 1 1 d . . . . .
C4 C 0.6018(2) 0.2964(2) 0.55682(15) 0.0360(9) Uani 1 1 d . . . . .
H4 H 0.6029 0.2461 0.5466 0.043 Uiso 1 1 calc R . . . .
C5 C 0.6141(2) 0.3547(2) 0.52664(14) 0.0342(9) Uani 1 1 d . . . . .
H5 H 0.6222 0.3447 0.4949 0.041 Uiso 0.231(11) 1 calc R . P A 2
C5A C 0.6281(4) 0.3321(4) 0.4767(2) 0.0458(17) Uani 0.769(11) 1 d . . P A 1
H5AA H 0.5817 0.3569 0.4536 0.069 Uiso 0.769(11) 1 calc GR . P A 1
H5AB H 0.6215 0.2779 0.4732 0.069 Uiso 0.769(11) 1 calc GR . P A 1
H5AC H 0.6902 0.3470 0.4713 0.069 Uiso 0.769(11) 1 calc GR . P A 1
C6 C 0.6146(2) 0.4289(2) 0.54308(13) 0.0308(8) Uani 1 1 d . . . . .
N7 N 0.61046(19) 0.56014(18) 0.53486(10) 0.0274(6) Uani 1 1 d . . . . .
C7 C 0.6231(2) 0.4947(2) 0.51332(13) 0.0317(8) Uani 1 1 d . . . . .
C8 C 0.6440(3) 0.4976(3) 0.46710(14) 0.0441(11) Uani 1 1 d . . . . .
H8 H 0.6534 0.4528 0.4508 0.053 Uiso 1 1 calc R . . . .
C9 C 0.6509(3) 0.5652(3) 0.44559(14) 0.0456(12) Uani 1 1 d . . . . .
H9 H 0.6645 0.5667 0.4142 0.055 Uiso 1 1 calc R . . . .
C10 C 0.6386(3) 0.6311(3) 0.46874(14) 0.0401(10) Uani 1 1 d . . . . .
H10 H 0.6436 0.6778 0.4536 0.048 Uiso 1 1 calc DR . . . .
C11 C 0.6185(2) 0.6278(2) 0.51499(12) 0.0309(8) Uani 1 1 d . . . . .
C12 C 0.6037(2) 0.6906(2) 0.54580(13) 0.0321(8) Uani 1 1 d . . . . .
C13 C 0.5959(3) 0.7634(3) 0.52915(15) 0.0410(10) Uani 1 1 d . . . . .
H13 H 0.6072 0.7743 0.4980 0.049 Uiso 0.769(11) 1 calc R . P A 1
C13A C 0.6127(16) 0.7963(9) 0.4822(9) 0.072(8) Uiso 0.231(11) 1 d . . P A 2
H13A H 0.6007 0.8500 0.4820 0.108 Uiso 0.231(11) 1 calc R . P A 2
H13B H 0.6771 0.7874 0.4779 0.108 Uiso 0.231(11) 1 calc DR . P A 2
H13C H 0.5712 0.7725 0.4564 0.108 Uiso 0.231(11) 1 calc DR . P A 2
C14 C 0.5715(3) 0.8205(3) 0.55795(16) 0.0453(10) Uani 1 1 d . . . . .
H14 H 0.5659 0.8706 0.5471 0.054 Uiso 1 1 calc R . . . .
F15 F 0.5296(2) 0.85675(15) 0.63048(10) 0.0587(8) Uani 1 1 d . . . . .
C15 C 0.5558(3) 0.8018(3) 0.60275(15) 0.0411(9) Uani 1 1 d . . . . .
C16 C 0.5646(3) 0.7300(2) 0.62019(14) 0.0366(9) Uani 1 1 d . . . . .
H16 H 0.5523 0.7201 0.6512 0.044 Uiso 1 1 calc R . . . .
C17 C 0.5913(2) 0.6717(2) 0.59282(13) 0.0296(7) Uani 1 1 d . . . . .
C18 C 0.7133(2) 0.4823(2) 0.70686(13) 0.0295(7) Uani 1 1 d . . . . .
H18A H 0.6980 0.4359 0.6886 0.035 Uiso 1 1 calc R . . . .
H18B H 0.7736 0.4999 0.6994 0.035 Uiso 1 1 calc R . . . .
C19 C 0.7267(3) 0.4621(2) 0.75852(13) 0.0298(7) Uani 1 1 d . . . . .
C20 C 0.6649(3) 0.4147(2) 0.77649(15) 0.0379(9) Uani 1 1 d . . . . .
H20 H 0.6110 0.3980 0.7565 0.045 Uiso 1 1 calc R . . . .
C21 C 0.6811(4) 0.3917(3) 0.82301(18) 0.0513(12) Uani 1 1 d . . . . .
H21 H 0.6381 0.3596 0.8348 0.062 Uiso 1 1 calc R . . . .
C22 C 0.7593(5) 0.4150(4) 0.8526(2) 0.0665(16) Uani 1 1 d . . . . .
H22 H 0.7711 0.3980 0.8843 0.080 Uiso 1 1 calc R . . . .
C23 C 0.8199(4) 0.4631(3) 0.83563(19) 0.0597(14) Uani 1 1 d . . . . .
H23 H 0.8730 0.4803 0.8561 0.072 Uiso 1 1 calc R . . . .
C24 C 0.8040(3) 0.4867(3) 0.78866(16) 0.0406(9) Uani 1 1 d . . . . .
H24 H 0.8464 0.5197 0.7773 0.049 Uiso 1 1 calc R . . . .
C25 C 0.6692(2) 0.6336(2) 0.72003(12) 0.0266(7) Uani 1 1 d . . . . .
H25A H 0.6280 0.6765 0.7105 0.032 Uiso 1 1 calc R . . . .
H25B H 0.6654 0.6226 0.7536 0.032 Uiso 1 1 calc R . . . .
C26 C 0.7675(2) 0.6560(2) 0.71601(12) 0.0254(7) Uani 1 1 d . . . . .
C27 C 0.8317(2) 0.6658(2) 0.75676(13) 0.0297(7) Uani 1 1 d . . . . .
H27 H 0.8131 0.6592 0.7869 0.036 Uiso 1 1 calc R . . . .
C28 C 0.9223(3) 0.6850(2) 0.75375(14) 0.0344(8) Uani 1 1 d . . . . .
H28 H 0.9652 0.6913 0.7819 0.041 Uiso 1 1 calc R . . . .
C29 C 0.9511(3) 0.6953(2) 0.71026(14) 0.0342(8) Uani 1 1 d . . . . .
H29 H 1.0135 0.7083 0.7084 0.041 Uiso 1 1 calc R . . . .
C30 C 0.8877(3) 0.6863(3) 0.66960(14) 0.0379(9) Uani 1 1 d . . . . .
H30 H 0.9065 0.6933 0.6396 0.045 Uiso 1 1 calc R . . . .
C31 C 0.7968(3) 0.6673(2) 0.67250(13) 0.0343(8) Uani 1 1 d . . . . .
H31 H 0.7538 0.6619 0.6443 0.041 Uiso 1 1 calc R . . . .
C32 C 0.5204(2) 0.5304(2) 0.70936(12) 0.0261(7) Uani 1 1 d . . . . .
H32A H 0.4953 0.4821 0.6965 0.031 Uiso 1 1 calc R . . . .
H32B H 0.5361 0.5252 0.7441 0.031 Uiso 1 1 calc R . . . .
C33 C 0.4473(2) 0.5898(2) 0.69821(13) 0.0251(7) Uani 1 1 d . . . . .
C34 C 0.4273(2) 0.6391(2) 0.73271(15) 0.0346(8) Uani 1 1 d . . . . .
H34 H 0.4607 0.6362 0.7638 0.041 Uiso 1 1 calc R . . . .
C35 C 0.3584(3) 0.6928(2) 0.72190(19) 0.0461(11) Uani 1 1 d . . . . .
H35 H 0.3450 0.7263 0.7457 0.055 Uiso 1 1 calc R . . . .
C36 C 0.3096(3) 0.6977(2) 0.67710(19) 0.0454(11) Uani 1 1 d . . . . .
H36 H 0.2625 0.7341 0.6699 0.054 Uiso 1 1 calc R . . . .
C37 C 0.3296(3) 0.6491(3) 0.64241(17) 0.0408(10) Uani 1 1 d . . . . .
H37 H 0.2964 0.6524 0.6113 0.049 Uiso 1 1 calc R . . . .
C38 C 0.3978(2) 0.5962(2) 0.65302(14) 0.0325(8) Uani 1 1 d . . . . .
H38 H 0.4112 0.5633 0.6289 0.039 Uiso 1 1 calc R . . . .
C1E C 0.7596(10) 0.4501(9) 1.0167(6) 0.099(5) Uiso 0.2 1 d D U P B -1
H1E H 0.7644 0.4785 1.0470 0.119 Uiso 0.2 1 calc R . P B -1
Cl1A Cl 0.5944(2) 0.55602(18) 0.84969(10) 0.1102(10) Uani 0.8 1 d . . P C 1
C1F C 0.7093(12) 0.3800(15) 1.0051(8) 0.114(6) Uiso 0.2 1 d D U P D -2
C1D C 0.650(2) 0.5628(19) 0.8781(12) 0.023(6) Uiso 0.1 1 d . . P E 3
H1D H 0.6745 0.5315 0.8540 0.028 Uiso 0.1 1 calc R . P E 3
Cl1B Cl 0.5602(9) 0.6122(9) 0.8474(5) 0.058(3) Uiso 0.1 1 d D . P F 2
Cl1D Cl 0.7852(8) 0.5096(6) 0.9743(4) 0.102(3) Uiso 0.2 1 d D U P B -1
C1B C 0.5787(7) 0.6265(5) 0.8855(4) 0.091(3) Uani 0.8 1 d . . P C 1
H1B H 0.5420 0.6672 0.8676 0.109 Uiso 0.8 1 calc R . P C 1
Cl1E Cl 0.6882(8) 0.3245(7) 0.9567(4) 0.105(3) Uiso 0.2 1 d D U P D -2
C1C C 0.6281(9) 0.5845(13) 0.8978(7) 0.049(11) Uiso 0.1 1 d D . P F 2
H1C H 0.6098 0.6212 0.9209 0.059 Uiso 0.1 1 calc R . P F 2
Cl1C Cl 0.6050(15) 0.6415(12) 0.8505(8) 0.089(5) Uiso 0.1 1 d . . P E 3
Cl2A Cl 0.69203(17) 0.66181(17) 0.91341(10) 0.1016(8) Uani 0.8 1 d . . P C 1
Cl2E Cl 0.6285(10) 0.4416(8) 1.0185(5) 0.124(5) Uiso 0.2 1 d D U P D -2
Cl2B Cl 0.7422(8) 0.6049(8) 0.9002(5) 0.057(3) Uiso 0.1 1 d D . P F 2
Cl2C Cl 0.7375(16) 0.5765(13) 0.9240(9) 0.099(6) Uiso 0.1 1 d . . P E 3
Cl2D Cl 0.8343(10) 0.3768(10) 1.0255(7) 0.138(7) Uiso 0.2 1 d D U P B -1
Cl3D Cl 0.6498(10) 0.4163(10) 1.0041(7) 0.135(5) Uiso 0.2 1 d D U P B -1
Cl3B Cl 0.5993(14) 0.5030(10) 0.9220(8) 0.100(6) Uiso 0.1 1 d D . P F 2
Cl3E Cl 0.8229(13) 0.3994(18) 1.0236(12) 0.246(17) Uiso 0.2 1 d D U P D -2
Cl3C Cl 0.5739(16) 0.5177(13) 0.8966(9) 0.097(6) Uiso 0.1 1 d . . P E 3
Cl3A Cl 0.52189(17) 0.59452(18) 0.93335(8) 0.0966(8) Uani 0.8 1 d . . P C 1

loop_
_atom_site_aniso_label
_atom_site_aniso_U_11
_atom_site_aniso_U_22
_atom_site_aniso_U_33
_atom_site_aniso_U_23
_atom_site_aniso_U_13
_atom_site_aniso_U_12
Pt1 0.01805(6) 0.03431(8) 0.01945(6) -0.00263(6) 0.00317(4) -0.00168(5)
P1 0.0193(4) 0.0289(5) 0.0204(4) -0.0024(3) 0.0037(3) 0.0002(3)
C1 0.0176(14) 0.040(2) 0.0260(15) -0.0070(15) 0.0020(12) 0.0004(14)
C2 0.0244(16) 0.037(2) 0.0292(17) -0.0080(15) 0.0058(13) -0.0021(14)
C3 0.0199(15) 0.040(2) 0.039(2) -0.0043(17) 0.0049(14) -0.0002(14)
F3 0.0403(13) 0.0359(13) 0.0514(15) -0.0051(11) 0.0142(11) -0.0020(10)
C4 0.0245(16) 0.041(2) 0.042(2) -0.0174(18) 0.0032(15) 0.0000(15)
C5 0.0228(16) 0.050(2) 0.0290(18) -0.0126(17) 0.0017(14) -0.0009(16)
C5A 0.041(3) 0.062(4) 0.036(3) -0.022(3) 0.010(2) -0.005(3)
C6 0.0183(14) 0.047(2) 0.0256(17) -0.0098(15) 0.0002(12) -0.0007(14)
N7 0.0170(12) 0.0452(18) 0.0201(13) -0.0038(13) 0.0034(10) -0.0035(12)
C7 0.0172(14) 0.052(2) 0.0251(17) -0.0067(16) 0.0008(12) -0.0008(15)
C8 0.0310(19) 0.076(3) 0.0254(19) -0.011(2) 0.0038(15) 0.005(2)
C9 0.033(2) 0.084(4) 0.0201(17) 0.001(2) 0.0063(15) 0.001(2)
C10 0.0268(18) 0.069(3) 0.0248(18) 0.0039(19) 0.0031(14) -0.0074(19)
C11 0.0171(14) 0.051(2) 0.0235(16) 0.0029(16) 0.0000(12) -0.0051(15)
C12 0.0240(16) 0.044(2) 0.0265(17) 0.0043(16) -0.0012(13) -0.0068(15)
C13 0.039(2) 0.049(3) 0.034(2) 0.0105(19) 0.0042(17) -0.0057(19)
C14 0.047(2) 0.044(3) 0.042(2) 0.011(2) 0.0007(19) -0.004(2)
F15 0.090(2) 0.0384(15) 0.0479(16) 0.0008(12) 0.0110(15) 0.0118(15)
C15 0.046(2) 0.039(2) 0.037(2) -0.0003(18) 0.0036(18) 0.0055(19)
C16 0.037(2) 0.042(2) 0.0304(19) 0.0027(17) 0.0027(16) 0.0000(17)
C17 0.0252(16) 0.038(2) 0.0246(16) 0.0008(15) -0.0016(13) -0.0073(15)
C18 0.0239(16) 0.034(2) 0.0296(18) -0.0056(15) 0.0024(13) 0.0047(14)
C19 0.0318(18) 0.0264(18) 0.0301(18) -0.0046(14) 0.0007(14) 0.0069(14)
C20 0.041(2) 0.030(2) 0.042(2) -0.0013(17) 0.0034(18) 0.0015(17)
C21 0.067(3) 0.037(2) 0.051(3) 0.012(2) 0.014(2) 0.009(2)
C22 0.096(5) 0.061(3) 0.040(3) 0.014(3) 0.000(3) 0.017(3)
C23 0.060(3) 0.066(3) 0.044(3) -0.001(3) -0.022(2) 0.013(3)
C24 0.036(2) 0.039(2) 0.043(2) -0.0038(18) -0.0075(17) 0.0032(17)
C25 0.0226(15) 0.0343(19) 0.0237(16) -0.0056(14) 0.0054(12) -0.0007(14)
C26 0.0242(15) 0.0274(18) 0.0244(16) -0.0045(13) 0.0035(12) -0.0011(13)
C27 0.0315(17) 0.0314(19) 0.0256(17) -0.0087(15) 0.0025(14) 0.0003(15)
C28 0.0281(17) 0.038(2) 0.0338(19) -0.0098(16) -0.0051(14) -0.0023(15)
C29 0.0247(16) 0.037(2) 0.040(2) -0.0091(16) 0.0029(15) -0.0042(15)
C30 0.0296(18) 0.053(3) 0.0312(19) -0.0016(18) 0.0044(15) -0.0078(17)
C31 0.0267(17) 0.049(2) 0.0258(17) -0.0023(17) -0.0004(13) -0.0088(16)
C32 0.0227(15) 0.0326(18) 0.0241(16) 0.0015(14) 0.0074(12) -0.0006(13)
C33 0.0189(14) 0.0276(17) 0.0298(17) -0.0012(14) 0.0067(12) -0.0032(13)
C34 0.0234(16) 0.038(2) 0.042(2) -0.0120(17) 0.0055(15) -0.0049(15)
C35 0.0282(19) 0.037(2) 0.074(3) -0.025(2) 0.011(2) -0.0033(16)
C36 0.0235(17) 0.031(2) 0.082(3) 0.004(2) 0.008(2) 0.0006(15)
C37 0.0208(16) 0.052(3) 0.049(2) 0.014(2) 0.0063(16) 0.0020(16)
C38 0.0221(16) 0.046(2) 0.0299(18) 0.0023(17) 0.0052(14) 0.0019(15)
Cl1A 0.105(2) 0.140(3) 0.0817(16) -0.0502(16) 0.0044(14) 0.0220(17)
C1B 0.109(7) 0.069(6) 0.102(7) -0.007(5) 0.040(6) 0.029(5)
Cl2A 0.0783(14) 0.115(2) 0.1086(19) -0.0273(16) 0.0062(13) -0.0154(14)
Cl3A 0.0854(15) 0.141(2) 0.0627(12) -0.0383(14) 0.0081(11) -0.0158(15)

loop_
_atom_type_symbol
_atom_type_description
_atom_type_scat_dispersion_real
_atom_type_scat_dispersion_imag
_atom_type_scat_source
C C 0.0033 0.0016 'International Tables Vol C Tables 4.2.6.8 and 6.1.1.4'
H H 0.0000 0.0000 'International Tables Vol C Tables 4.2.6.8 and 6.1.1.4'
Cl Cl 0.1484 0.1585 'International Tables Vol C Tables 4.2.6.8 and 6.1.1.4'
F F 0.0171 0.0103 'International Tables Vol C Tables 4.2.6.8 and 6.1.1.4'
N N 0.0061 0.0033 'International Tables Vol C Tables 4.2.6.8 and 6.1.1.4'
P P 0.1023 0.0942 'International Tables Vol C Tables 4.2.6.8 and 6.1.1.4'
Pt Pt -1.7033 8.3905 'International Tables Vol C Tables 4.2.6.8 and 6.1.1.4'

loop_
_exptl_crystal_face_index_h
_exptl_crystal_face_index_k
_exptl_crystal_face_index_l
_exptl_crystal_face_perp_dist
0 20 -24 0.0115
19 -8 -3 0.2332
-20 3 11 0.3005
0 17 29 0.0497
-1 -23 17 0.0197
0 23 15 0.0332
0 -15 -32 0.0432

loop_
_geom_angle_atom_site_label_1
_geom_angle_atom_site_label_2
_geom_angle_atom_site_label_3
_geom_angle
C1 Pt1 P1 98.67(11)
C1 Pt1 C17 158.79(15)
N7 Pt1 P1 169.79(8)
N7 Pt1 C1 79.69(14)
N7 Pt1 C17 80.22(14)
C17 Pt1 P1 102.30(10)
C18 P1 Pt1 111.55(12)
C25 P1 Pt1 120.67(12)
C25 P1 C18 100.49(17)
C25 P1 C32 101.19(16)
C32 P1 Pt1 114.16(12)
C32 P1 C18 107.14(17)
C2 C1 Pt1 130.2(3)
C2 C1 C6 116.5(3)
C6 C1 Pt1 113.2(3)
C1 C2 H2 119.9
C3 C2 C1 120.2(4)
C3 C2 H2 119.9
C2 C3 F3 118.6(3)
C2 C3 C4 124.0(4)
F3 C3 C4 117.3(4)
C3 C4 H4 121.0
C3 C4 C5 118.0(4)
C5 C4 H4 121.0
C4 C5 H5 120.1
C4 C5 C5A 115.6(4)
C4 C5 C6 119.9(3)
C6 C5 H5 120.1
C6 C5 C5A 124.5(4)
C5 C5A H5AA 109.5
C5 C5A H5AB 109.5
C5 C5A H5AC 109.5
H5AA C5A H5AB 109.5
H5AA C5A H5AC 109.5
H5AB C5A H5AC 109.5
C1 C6 C7 114.7(3)
C5 C6 C1 121.2(4)
C5 C6 C7 124.1(3)
C7 N7 Pt1 117.8(3)
C7 N7 C11 124.1(3)
C11 N7 Pt1 116.9(2)
N7 C7 C6 113.8(3)
N7 C7 C8 117.5(4)
C8 C7 C6 128.7(4)
C7 C8 H8 120.1
C9 C8 C7 119.9(4)
C9 C8 H8 120.1
C8 C9 H9 119.4
C8 C9 C10 121.2(4)
C10 C9 H9 119.4
C9 C10 H10 120.7
C9 C10 C11 118.6(4)
C11 C10 H10 120.7
N7 C11 C10 118.7(4)
N7 C11 C12 113.9(3)
C10 C11 C12 127.4(4)
C13 C12 C11 121.8(4)
C13 C12 C17 122.1(4)
C17 C12 C11 115.9(4)
C12 C13 H13 119.9
C12 C13 C13A 130.6(7)
C12 C13 C14 120.2(4)
C14 C13 H13 119.9
C14 C13 C13A 109.1(7)
C13 C13A H13A 109.5
C13 C13A H13B 109.5
C13 C13A H13C 109.5
H13A C13A H13B 109.5
H13A C13A H13C 109.5
H13B C13A H13C 109.5
C13 C14 H14 121.2
C15 C14 C13 117.6(4)
C15 C14 H14 121.2
C14 C15 C16 123.0(4)
F15 C15 C14 117.9(4)
F15 C15 C16 119.1(4)
C15 C16 H16 119.5
C15 C16 C17 120.9(4)
C17 C16 H16 119.5
C12 C17 Pt1 111.9(3)
C16 C17 Pt1 131.9(3)
C16 C17 C12 116.0(4)
P1 C18 H18A 107.5
P1 C18 H18B 107.5
H18A C18 H18B 107.0
C19 C18 P1 119.3(3)
C19 C18 H18A 107.5
C19 C18 H18B 107.5
C20 C19 C18 120.9(4)
C24 C19 C18 120.5(4)
C24 C19 C20 118.5(4)
C19 C20 H20 119.6
C21 C20 C19 120.8(4)
C21 C20 H20 119.6
C20 C21 H21 119.8
C20 C21 C22 120.4(5)
C22 C21 H21 119.8
C21 C22 H22 120.2
C23 C22 C21 119.5(5)
C23 C22 H22 120.2
C22 C23 H23 119.8
C22 C23 C24 120.4(5)
C24 C23 H23 119.8
C19 C24 C23 120.4(5)
C19 C24 H24 119.8
C23 C24 H24 119.8
P1 C25 H25A 108.5
P1 C25 H25B 108.5
H25A C25 H25B 107.5
C26 C25 P1 114.9(2)
C26 C25 H25A 108.5
C26 C25 H25B 108.5
C27 C26 C25 119.8(3)
C31 C26 C25 122.0(3)
C31 C26 C27 118.2(3)
C26 C27 H27 119.7
C28 C27 C26 120.6(3)
C28 C27 H27 119.7
C27 C28 H28 119.6
C27 C28 C29 120.8(3)
C29 C28 H28 119.6
C28 C29 H29 120.5
C30 C29 C28 119.0(4)
C30 C29 H29 120.5
C29 C30 H30 119.8
C29 C30 C31 120.3(4)
C31 C30 H30 119.8
C26 C31 H31 119.5
C30 C31 C26 121.1(3)
C30 C31 H31 119.5
P1 C32 H32A 109.2
P1 C32 H32B 109.2
H32A C32 H32B 107.9
C33 C32 P1 111.9(2)
C33 C32 H32A 109.2
C33 C32 H32B 109.2
C34 C33 C32 121.1(3)
C34 C33 C38 118.3(4)
C38 C33 C32 120.6(3)
C33 C34 H34 119.9
C33 C34 C35 120.3(4)
C35 C34 H34 119.9
C34 C35 H35 119.8
C36 C35 C34 120.5(4)
C36 C35 H35 119.8
C35 C36 H36 120.2
C35 C36 C37 119.6(4)
C37 C36 H36 120.2
C36 C37 H37 120.0
C38 C37 C36 120.0(4)
C38 C37 H37 120.0
C33 C38 H38 119.3
C37 C38 C33 121.4(4)
C37 C38 H38 119.3
Cl1D C1E H1E 107.8
Cl1D C1E Cl2D 112.7(10)
Cl1D C1E Cl3D 111.9(9)
Cl2D C1E H1E 107.8
Cl2D C1E Cl3D 108.7(9)
Cl3D C1E H1E 107.8
Cl1E C1F Cl2E 121.1(10)
Cl1E C1F Cl3E 115.0(11)
Cl3E C1F Cl2E 118.4(11)
Cl1C C1D H1D 107.5
Cl1C C1D Cl2C 115(2)
Cl2C C1D H1D 107.5
Cl3C C1D H1D 107.5
Cl3C C1D Cl1C 111(2)
Cl3C C1D Cl2C 108(2)
Cl1A C1B H1B 110.5
Cl1A C1B Cl2A 109.3(5)
Cl1A C1B Cl3A 110.4(6)
Cl2A C1B H1B 110.5
Cl3A C1B H1B 110.5
Cl3A C1B Cl2A 105.6(6)
Cl1B C1C H1C 100.9
Cl1B C1C Cl2B 114.6(9)
Cl2B C1C H1C 100.9
Cl3B C1C Cl1B 116.7(11)
Cl3B C1C H1C 100.9
Cl3B C1C Cl2B 118.2(10)

loop_
_geom_bond_atom_site_label_1
_geom_bond_atom_site_label_2
_geom_bond_distance
Pt1 P1 2.2409(9)
Pt1 C1 2.062(4)
Pt1 N7 2.029(3)
Pt1 C17 2.071(4)
P1 C18 1.842(4)
P1 C25 1.835(4)
P1 C32 1.837(3)
C1 C2 1.405(6)
C1 C6 1.437(5)
C2 H2 0.9500
C2 C3 1.367(6)
C3 F3 1.372(5)
C3 C4 1.379(5)
C4 H4 0.9500
C4 C5 1.385(6)
C5 H5 0.9500
C5 C5A 1.529(6)
C5 C6 1.411(6)
C5A H5AA 0.9800
C5A H5AB 0.9800
C5A H5AC 0.9800
C6 C7 1.472(6)
N7 C7 1.351(5)
N7 C11 1.353(5)
C7 C8 1.404(5)
C8 H8 0.9500
C8 C9 1.370(7)
C9 H9 0.9500
C9 C10 1.381(7)
C10 H10 0.9500
C10 C11 1.400(5)
C11 C12 1.466(6)
C12 C13 1.390(6)
C12 C17 1.426(5)
C13 H13 0.9500
C13 C13A 1.52(3)
C13 C14 1.395(7)
C13A H13A 0.9800
C13A H13B 0.9800
C13A H13C 0.9800
C14 H14 0.9500
C14 C15 1.378(6)
F15 C15 1.357(5)
C15 C16 1.379(6)
C16 H16 0.9500
C16 C17 1.397(6)
C18 H18A 0.9900
C18 H18B 0.9900
C18 C19 1.506(5)
C19 C20 1.394(6)
C19 C24 1.387(6)
C20 H20 0.9500
C20 C21 1.380(6)
C21 H21 0.9500
C21 C22 1.381(8)
C22 H22 0.9500
C22 C23 1.376(9)
C23 H23 0.9500
C23 C24 1.396(7)
C24 H24 0.9500
C25 H25A 0.9900
C25 H25B 0.9900
C25 C26 1.514(5)
C26 C27 1.394(5)
C26 C31 1.391(5)
C27 H27 0.9500
C27 C28 1.384(5)
C28 H28 0.9500
C28 C29 1.386(6)
C29 H29 0.9500
C29 C30 1.384(5)
C30 H30 0.9500
C30 C31 1.386(5)
C31 H31 0.9500
C32 H32A 0.9900
C32 H32B 0.9900
C32 C33 1.508(5)
C33 C34 1.389(5)
C33 C38 1.389(5)
C34 H34 0.9500
C34 C35 1.395(6)
C35 H35 0.9500
C35 C36 1.373(7)
C36 H36 0.9500
C36 C37 1.384(7)
C37 H37 0.9500
C37 C38 1.377(6)
C38 H38 0.9500
C1E H1E 1.0000
C1E Cl1D 1.699(4)
C1E Cl2D 1.702(4)
C1E Cl3D 1.703(4)
Cl1A C1B 1.666(9)
C1F Cl1E 1.698(4)
C1F Cl2E 1.702(4)
C1F Cl3E 1.701(4)
C1D H1D 1.0000
C1D Cl1C 1.70(4)
C1D Cl2C 1.71(4)
C1D Cl3C 1.53(4)
Cl1B C1C 1.699(4)
C1B H1B 1.0000
C1B Cl2A 1.840(11)
C1B Cl3A 1.799(10)
C1C H1C 1.0000
C1C Cl2B 1.699(4)
C1C Cl3B 1.696(4)

loop_
_exptl_oxdiff_crystal_face_indexfrac_h
_exptl_oxdiff_crystal_face_indexfrac_k
_exptl_oxdiff_crystal_face_indexfrac_l
_exptl_oxdiff_crystal_face_x
_exptl_oxdiff_crystal_face_y
_exptl_oxdiff_crystal_face_z
0.0000 20.0000 -24.0002 -0.6006 -0.7916 -0.0048
19.0000 -8.0000 -3.0000 0.1788 0.2239 0.9338
-20.0000 3.0000 11.0001 0.0078 -0.0209 -0.9857
0.0000 17.0000 29.0000 0.7181 -0.6632 -0.1556
-1.0000 -23.0000 17.0002 0.4138 0.9130 -0.0090
0.0000 23.0000 14.9999 0.3688 -0.9020 -0.1362
-0.0000 -15.0000 -32.0000 -0.7931 0.5839 0.1570
